data_7054973
loop_
_publ_author_name
'\.Ikiz, Mesut'
'\.Ispir, Esin'
'Aytar, Emine'
'Ulusoy, Mahmut'
'Karabu\(ga, \,Semistan'
'Aslanta\,s, Mehmet'
'\,Celik, \"Omer'

_publ_section_title
;
 Chemical fixation of CO2into cyclic carbonates by azo-containing Schiff
 base metal complexes
;
_journal_issue 10
_journal_name_full 'New J. Chem.'
_journal_page_first 7786
_journal_paper_doi 10.1039/C5NJ00571J
_journal_volume 39
_journal_year 2015
_chemical_formula_moiety 'C19 H13 Br N3 O'
_chemical_formula_sum 'C19 H13 Br N3 O'
_chemical_formula_weight 379.23
_chemical_name_systematic
;
 ?
;
_space_group_IT_number 9
_symmetry_cell_setting monoclinic
_symmetry_space_group_name_Hall 'C -2yc'
_symmetry_space_group_name_H-M 'C 1 c 1'
_atom_sites_solution_hydrogens geom
_atom_sites_solution_primary direct
_atom_sites_solution_secondary difmap
_audit_creation_method SHELXL-97
_audit_update_record
;
2015-06-04 deposited with the CCDC.
2015-07-02 downloaded from the CCDC.
;
_cell_angle_alpha 90.00
_cell_angle_beta 97.497(2)
_cell_angle_gamma 90.00
_cell_formula_units_Z 4
_cell_length_a 37.4840(11)
_cell_length_b 7.0935(2)
_cell_length_c 6.2089(2)
_cell_measurement_reflns_used 2858
_cell_measurement_temperature 296(2)
_cell_measurement_theta_max 26.37
_cell_measurement_theta_min 2.19
_cell_volume 1636.79(9)
_computing_cell_refinement 'SAINT (Bruker, 2007)'
_computing_data_collection 'APEX2 (Bruker, 2007)'
_computing_data_reduction 'SAINT (Bruker, 2007)'
_computing_molecular_graphics 'Ortep-3 for Windows (Farrugia, 1997)'
_computing_publication_material 'WinGX publication routines (Farrugia, 1999)'
_computing_structure_refinement 'SHELXL-97 (Sheldrick, 1997)'
_computing_structure_solution 'SHELXS-97 (Sheldrick, 1997)'
_diffrn_ambient_temperature 296(2)
_diffrn_measured_fraction_theta_full 0.993
_diffrn_measured_fraction_theta_max 0.993
_diffrn_measurement_device_type multi-scan
_diffrn_measurement_method '\f and \w scans'
_diffrn_radiation_monochromator graphite
_diffrn_radiation_source 'fine-focus sealed tube'
_diffrn_radiation_type MoK\a
_diffrn_radiation_wavelength 0.71073
_diffrn_reflns_av_R_equivalents 0.0323
_diffrn_reflns_av_sigmaI/netI 0.0524
_diffrn_reflns_limit_h_max 46
_diffrn_reflns_limit_h_min -46
_diffrn_reflns_limit_k_max 8
_diffrn_reflns_limit_k_min -8
_diffrn_reflns_limit_l_max 7
_diffrn_reflns_limit_l_min -7
_diffrn_reflns_number 9427
_diffrn_reflns_reduction_process 'Lp corrections applied'
_diffrn_reflns_theta_full 26.37
_diffrn_reflns_theta_max 26.37
_diffrn_reflns_theta_min 2.19
_diffrn_standards_decay_% 0
_diffrn_standards_interval_time 0
_diffrn_standards_number 0
_exptl_absorpt_coefficient_mu 2.522
_exptl_absorpt_correction_T_max 0.9059
_exptl_absorpt_correction_T_min 0.3966
_exptl_absorpt_correction_type multi-scan
_exptl_absorpt_process_details '(Blessing, 1995)'
_exptl_crystal_colour yellow
_exptl_crystal_density_diffrn 1.539
_exptl_crystal_density_method 'not measured'
_exptl_crystal_description prism
_exptl_crystal_F_000 764
_exptl_crystal_size_max 0.45
_exptl_crystal_size_mid 0.23
_exptl_crystal_size_min 0.04
_refine_diff_density_max 0.343
_refine_diff_density_min -0.184
_refine_diff_density_rms 0.049
_refine_ls_abs_structure_details 'Flack H D (1983), Acta Cryst. A39, 876-881'
_refine_ls_abs_structure_Flack 0.011(7)
_refine_ls_extinction_method none
_refine_ls_goodness_of_fit_ref 1.008
_refine_ls_hydrogen_treatment mixed
_refine_ls_matrix_type full
_refine_ls_number_parameters 217
_refine_ls_number_reflns 2858
_refine_ls_number_restraints 0
_refine_ls_restrained_S_all 0.997
_refine_ls_R_factor_all 0.0334
_refine_ls_R_factor_gt 0.0289
_refine_ls_shift/su_max 0.001
_refine_ls_shift/su_mean 0.000
_refine_ls_structure_factor_coef Fsqd
_refine_ls_weighting_details 'calc w=1/[\s^2^(Fo^2^)+(0.0263P)^2^+0.0000P] where P=(Fo^2^+2Fc^2^)/3'
_refine_ls_weighting_scheme calc
_refine_ls_wR_factor_gt 0.0626
_refine_ls_wR_factor_ref 0.0643
_reflns_number_gt 2593
_reflns_number_total 2858
_reflns_threshold_expression >2sigma(I)
_cod_data_source_file c5nj00571j2.cif
_cod_data_source_block matrix_0m_b
_cod_depositor_comments
;
The following automatic conversions were performed:

'_symmetry_cell_setting' value 'Monoclinic' changed to 'monoclinic'
according to
/usr/data/users/saulius/crontab/automatic-downloads/rss-feeds/RSC/lib/dictionaries/cif_core.dic
dictionary named 'cif_core.dic' version 2.4.2 from 2011-04-26.

Automatic conversion script
Id: cif_fix_values 3271 2015-04-21 07:52:19Z andrius 

 Adding full bibliography for 7054973--7054974.cif.
;
_cod_original_cell_volume 1636.79(8)
_cod_original_sg_symbol_Hall C-2yc
_cod_original_sg_symbol_H-M Cc
_cod_database_code 7054973
_iucr_geom_hbonds_special_details
;
Cg1 and Cg4 are the centroids of rings N1/C8-C11 and C2-C7, 
respectively.
;

loop_
_symmetry_equiv_pos_as_xyz
'x, y, z'
'x, -y, z+1/2'
'x+1/2, y+1/2, z'
'x+1/2, -y+1/2, z+1/2'

loop_
_atom_site_label
_atom_site_type_symbol
_atom_site_fract_x
_atom_site_fract_y
_atom_site_fract_z
_atom_site_U_iso_or_equiv
_atom_site_adp_type
_atom_site_occupancy
_atom_site_symmetry_multiplicity
_atom_site_calc_flag
_atom_site_refinement_flags
Br Br 0.992401(12) 0.30155(4) 0.02292(4) 0.06338(12) Uani 1 1 d U
O O 1.27689(6) 0.1892(3) -0.7354(3) 0.0513(5) Uani 1 1 d U
H8 H 1.2950 0.2168 -0.6524 0.077 Uiso 1 1 calc R
N2 N 1.15543(6) 0.2885(3) -0.3240(4) 0.0409(5) Uani 1 1 d U
C6 C 1.06747(7) 0.3289(3) 0.0056(4) 0.0414(6) Uani 1 1 d U
H3 H 1.0684 0.3774 0.1453 0.050 Uiso 1 1 calc R
N1 N 1.12715(6) 0.2170(3) -0.4149(4) 0.0423(5) Uani 1 1 d U
N3 N 1.31444(6) 0.2746(3) -0.3718(4) 0.0385(5) Uani 1 1 d U
C19 C 1.35257(9) 0.1847(3) -0.0353(5) 0.0395(6) Uani 1 1 d U
H13 H 1.3327 0.1399 0.0240 0.047 Uiso 1 1 calc R
C14 C 1.34821(7) 0.2674(3) -0.2408(4) 0.0342(5) Uani 1 1 d U
C13 C 1.28527(7) 0.3025(3) -0.2894(4) 0.0361(5) Uani 1 1 d U
C12 C 1.21890(7) 0.3102(3) -0.3279(4) 0.0356(5) Uani 1 1 d U
H7 H 1.2203 0.3594 -0.1882 0.043 Uiso 1 1 calc R
C3 C 1.06410(9) 0.1780(3) -0.4091(5) 0.0419(7) Uani 1 1 d U
H2 H 1.0632 0.1251 -0.5468 0.050 Uiso 1 1 calc R
C5 C 1.09834(7) 0.3116(3) -0.0895(4) 0.0400(6) Uani 1 1 d U
H4 H 1.1202 0.3501 -0.0145 0.048 Uiso 1 1 calc R
C4 C 1.09704(7) 0.2367(3) -0.2981(5) 0.0367(5) Uani 1 1 d U
C8 C 1.18325(7) 0.2008(3) -0.6534(4) 0.0396(5) Uani 1 1 d U
H5 H 1.1609 0.1725 -0.7300 0.048 Uiso 1 1 calc R
C10 C 1.24780(7) 0.2166(3) -0.6363(4) 0.0363(5) Uani 1 1 d U
C11 C 1.25039(7) 0.2814(3) -0.4207(4) 0.0347(5) Uani 1 1 d U
C1 C 1.03514(7) 0.2738(3) -0.1074(5) 0.0407(6) Uani 1 1 d U
C9 C 1.21394(8) 0.1775(3) -0.7504(4) 0.0402(6) Uani 1 1 d U
H6 H 1.2121 0.1354 -0.8933 0.048 Uiso 1 1 calc R
C7 C 1.18561(7) 0.2669(3) -0.4397(4) 0.0366(5) Uani 1 1 d U
C18 C 1.38666(8) 0.1697(3) 0.0801(5) 0.0484(6) Uani 1 1 d U
H12 H 1.3897 0.1127 0.2162 0.058 Uiso 1 1 calc R
C2 C 1.03307(7) 0.1982(4) -0.3160(5) 0.0437(6) Uani 1 1 d U
H1 H 1.0110 0.1620 -0.3907 0.052 Uiso 1 1 calc R
C16 C 1.41195(8) 0.3218(4) -0.2087(6) 0.0511(7) Uani 1 1 d U
H10 H 1.4318 0.3690 -0.2662 0.061 Uiso 1 1 calc R
C15 C 1.37810(7) 0.3344(3) -0.3264(5) 0.0417(6) Uani 1 1 d U
H9 H 1.3754 0.3882 -0.4641 0.050 Uiso 1 1 calc R
C17 C 1.41619(9) 0.2395(5) -0.0069(6) 0.0524(7) Uani 1 1 d U
H11 H 1.4390 0.2306 0.0717 0.063 Uiso 1 1 calc R

loop_
_atom_site_aniso_label
_atom_site_aniso_U_11
_atom_site_aniso_U_22
_atom_site_aniso_U_33
_atom_site_aniso_U_23
_atom_site_aniso_U_13
_atom_site_aniso_U_12
Br 0.04729(16) 0.0803(2) 0.06601(19) -0.0024(2) 0.02040(12) -0.0018(2)
O 0.0481(11) 0.0734(13) 0.0342(11) -0.0072(8) 0.0121(9) 0.0002(8)
N2 0.0369(12) 0.0421(11) 0.0433(12) -0.0008(9) 0.0038(10) 0.0002(9)
C6 0.0458(14) 0.0413(13) 0.0371(14) -0.0010(9) 0.0048(11) -0.0026(10)
N1 0.0386(13) 0.0411(12) 0.0472(14) -0.0031(10) 0.0060(10) -0.0018(10)
N3 0.0380(12) 0.0401(10) 0.0377(11) 0.0012(8) 0.0056(9) -0.0016(8)
C19 0.0417(14) 0.0386(14) 0.0389(14) 0.0021(10) 0.0076(12) -0.0024(10)
C14 0.0343(12) 0.0335(11) 0.0354(13) -0.0038(9) 0.0068(10) -0.0001(9)
C13 0.0367(12) 0.0352(11) 0.0362(13) -0.0001(9) 0.0041(10) -0.0002(9)
C12 0.0384(12) 0.0368(12) 0.0318(12) -0.0008(9) 0.0053(10) 0.0012(9)
C3 0.0451(15) 0.0414(14) 0.0387(15) -0.0049(10) 0.0040(12) -0.0044(11)
C5 0.0385(13) 0.0393(14) 0.0397(14) 0.0007(10) -0.0045(10) -0.0048(10)
C4 0.0366(14) 0.0326(11) 0.0407(13) 0.0013(10) 0.0034(10) 0.0016(10)
C8 0.0388(13) 0.0397(12) 0.0381(13) 0.0039(10) -0.0038(10) -0.0012(10)
C10 0.0412(13) 0.0368(12) 0.0317(12) 0.0024(9) 0.0076(10) 0.0003(10)
C11 0.0379(12) 0.0322(11) 0.0339(12) 0.0013(9) 0.0049(9) -0.0007(10)
C1 0.0382(14) 0.0399(12) 0.0447(16) 0.0031(10) 0.0085(11) 0.0015(10)
C9 0.0522(16) 0.0402(12) 0.0269(12) 0.0002(9) 0.0002(10) -0.0004(10)
C7 0.0377(13) 0.0331(11) 0.0386(13) 0.0011(9) 0.0033(10) 0.0029(9)
C18 0.0543(16) 0.0471(14) 0.0413(15) 0.0019(10) -0.0032(12) 0.0057(11)
C2 0.0360(13) 0.0468(14) 0.0466(15) -0.0012(11) -0.0013(11) -0.0053(10)
C16 0.0344(14) 0.0506(16) 0.071(2) -0.0015(12) 0.0163(13) -0.0022(10)
C15 0.0447(14) 0.0420(13) 0.0408(14) 0.0020(9) 0.0148(11) 0.0011(10)
C17 0.0373(16) 0.0494(15) 0.068(2) -0.0065(15) -0.0043(13) 0.0056(13)

loop_
_atom_type_symbol
_atom_type_description
_atom_type_scat_dispersion_real
_atom_type_scat_dispersion_imag
_atom_type_scat_source
C C 0.0033 0.0016 'International Tables Vol C Tables 4.2.6.8 and 6.1.1.4'
H H 0.0000 0.0000 'International Tables Vol C Tables 4.2.6.8 and 6.1.1.4'
N N 0.0061 0.0033 'International Tables Vol C Tables 4.2.6.8 and 6.1.1.4'
O O 0.0106 0.0060 'International Tables Vol C Tables 4.2.6.8 and 6.1.1.4'
Br Br -0.2901 2.4595 'International Tables Vol C Tables 4.2.6.8 and 6.1.1.4'

loop_
_geom_angle_atom_site_label_1
_geom_angle_atom_site_label_2
_geom_angle_atom_site_label_3
_geom_angle
N1 N2 C7 114.4(2)
C5 C6 C1 119.5(2)
N2 N1 C4 114.5(2)
C13 N3 C14 121.5(2)
C18 C19 C14 119.7(3)
C15 C14 C19 119.4(3)
C15 C14 N3 118.4(2)
C19 C14 N3 122.1(2)
N3 C13 C11 120.8(2)
C7 C12 C11 121.2(2)
C2 C3 C4 120.3(3)
C6 C5 C4 120.3(2)
C5 C4 C3 119.5(3)
C5 C4 N1 125.1(2)
C3 C4 N1 115.3(2)
C9 C8 C7 120.2(2)
O C10 C9 118.7(2)
O C10 C11 121.8(2)
C9 C10 C11 119.5(2)
C12 C11 C10 119.0(2)
C12 C11 C13 120.0(2)
C10 C11 C13 120.8(2)
C6 C1 C2 121.4(2)
C6 C1 Br 119.3(2)
C2 C1 Br 119.2(2)
C8 C9 C10 120.7(2)
C12 C7 C8 119.5(2)
C12 C7 N2 116.6(2)
C8 C7 N2 123.9(2)
C17 C18 C19 120.0(3)
C3 C2 C1 118.9(3)
C17 C16 C15 120.0(3)
C16 C15 C14 120.5(3)
C16 C17 C18 120.3(3)

loop_
_geom_bond_atom_site_label_1
_geom_bond_atom_site_label_2
_geom_bond_distance
Br C1 1.897(3)
O C10 1.334(3)
N2 N1 1.243(3)
N2 C7 1.425(3)
C6 C5 1.371(4)
C6 C1 1.375(4)
N1 C4 1.426(3)
N3 C13 1.282(3)
N3 C14 1.413(3)
C19 C18 1.386(4)
C19 C14 1.394(4)
C14 C15 1.385(3)
C13 C11 1.455(4)
C12 C7 1.381(4)
C12 C11 1.395(3)
C3 C2 1.373(4)
C3 C4 1.397(4)
C5 C4 1.395(4)
C8 C9 1.376(4)
C8 C7 1.399(4)
C10 C9 1.398(4)
C10 C11 1.407(4)
C1 C2 1.394(4)
C18 C17 1.385(5)
C16 C17 1.372(5)
C16 C15 1.382(4)

loop_
_geom_hbond_atom_site_label_D
_geom_hbond_atom_site_label_H
_geom_hbond_atom_site_label_A
_geom_hbond_distance_DH
_geom_hbond_distance_HA
_geom_hbond_distance_DA
_geom_hbond_angle_DHA
_geom_hbond_site_symmetry_A
C4 H4 O2 0.93 2.33 2.860(2) 116 1_555
O1 H2 O2 0.82 2.14 2.7194(15) 128 1_655C13
C13 H13 Cg1 0.93 2.94 3.6903(18) 139 2_545
C16 H16A Cg4 0.99(2) 2.86(2) 3.692(2) 143.4(15) 2_555
